data_7244176
loop_
_publ_author_name
'Vaganova, Tamara A.'
'Benassi, Enrico'
'Gatilov, Yurij V.'
'Chuikov, Igor P.'
'Pishchur, Denis P.'
'Malykhin, Evgenij V.'

_publ_section_title
;
 Polyhalogenated aminobenzonitriles vs. their co-crystals with 18-crown-6:
 amino group position as a tool to control crystal packing and solid-state
 fluorescence
;
_journal_issue 5
_journal_name_full CrystEngComm
_journal_page_first 987
_journal_page_last 1001
_journal_paper_doi 10.1039/D1CE01469B
_journal_volume 24
_journal_year 2022
_chemical_formula_moiety 'C7 H2 Cl F2 N2'
_chemical_formula_sum 'C7 H2 Cl F2 N2'
_chemical_formula_weight 187.56
_chemical_melting_point 379
_chemical_name_systematic 2-amino-4-chloro-3,6-difluorobenzonitrile
_space_group_crystal_system monoclinic
_space_group_IT_number 14
_space_group_name_Hall '-P 2ybc'
_space_group_name_H-M_alt 'P 1 21/c 1'
_atom_sites_solution_hydrogens mixed
_atom_sites_solution_primary direct
_atom_sites_solution_secondary difmap
_audit_creation_method SHELXL-2018/3
_audit_update_record
;
2021-10-27 deposited with the CCDC.	2021-12-20 downloaded from the CCDC.
;
_cell_angle_alpha 90
_cell_angle_beta 98.090(2)
_cell_angle_gamma 90
_cell_formula_units_Z 4
_cell_length_a 7.6581(3)
_cell_length_b 7.3941(3)
_cell_length_c 13.4241(6)
_cell_measurement_reflns_used 3904
_cell_measurement_temperature 296(2)
_cell_measurement_theta_max 27.87
_cell_measurement_theta_min 3.07
_cell_volume 752.57(5)
_computing_cell_refinement 'Bruker SAINT'
_computing_data_collection 'Bruker APEX2'
_computing_data_reduction 'Bruker SAINT'
_computing_molecular_graphics 'Bruker SHELXTL'
_computing_publication_material 'Bruker SHELXTL'
_computing_structure_refinement 'SHELXL-2018/3 (Sheldrick, 2018)'
_computing_structure_solution 'SHELXS-97 (Sheldrick, 2008)'
_diffrn_ambient_temperature 296(2)
_diffrn_measured_fraction_theta_full 1.000
_diffrn_measured_fraction_theta_max 0.999
_diffrn_measurement_device_type 'Bruker APEX-II CCD'
_diffrn_measurement_method '\f and \w scans'
_diffrn_radiation_type MoK\a
_diffrn_radiation_wavelength 0.71073
_diffrn_reflns_av_R_equivalents 0.0484
_diffrn_reflns_av_unetI/netI 0.0419
_diffrn_reflns_Laue_measured_fraction_full 1.000
_diffrn_reflns_Laue_measured_fraction_max 0.999
_diffrn_reflns_limit_h_max 10
_diffrn_reflns_limit_h_min -9
_diffrn_reflns_limit_k_max 9
_diffrn_reflns_limit_k_min -9
_diffrn_reflns_limit_l_max 17
_diffrn_reflns_limit_l_min -17
_diffrn_reflns_number 7523
_diffrn_reflns_point_group_measured_fraction_full 1.000
_diffrn_reflns_point_group_measured_fraction_max 0.999
_diffrn_reflns_theta_full 25.242
_diffrn_reflns_theta_max 27.900
_diffrn_reflns_theta_min 2.686
_diffrn_source 'sealed tube'
_exptl_absorpt_coefficient_mu 0.479
_exptl_absorpt_correction_T_max 0.8879
_exptl_absorpt_correction_T_min 0.8330
_exptl_absorpt_correction_type multi-scan
_exptl_absorpt_process_details SADABS-2008/1
_exptl_crystal_colour colourless
_exptl_crystal_density_diffrn 1.655
_exptl_crystal_description prism
_exptl_crystal_F_000 372
_exptl_crystal_size_max 0.510
_exptl_crystal_size_mid 0.190
_exptl_crystal_size_min 0.140
_refine_diff_density_max 0.267
_refine_diff_density_min -0.310
_refine_diff_density_rms 0.055
_refine_ls_extinction_method none
_refine_ls_goodness_of_fit_ref 1.059
_refine_ls_hydrogen_treatment mixed
_refine_ls_matrix_type full
_refine_ls_number_parameters 117
_refine_ls_number_reflns 1792
_refine_ls_number_restraints 2
_refine_ls_restrained_S_all 1.059
_refine_ls_R_factor_all 0.0517
_refine_ls_R_factor_gt 0.0396
_refine_ls_shift/su_max 0.000
_refine_ls_shift/su_mean 0.000
_refine_ls_structure_factor_coef Fsqd
_refine_ls_weighting_details 'w=1/[\s^2^(Fo^2^)+(0.0577P)^2^+0.2371P] where P=(Fo^2^+2Fc^2^)/3'
_refine_ls_weighting_scheme calc
_refine_ls_wR_factor_gt 0.1070
_refine_ls_wR_factor_ref 0.1217
_reflns_Friedel_coverage 0.000
_reflns_number_gt 1445
_reflns_number_total 1792
_reflns_threshold_expression 'I > 2\s(I)'
_cod_data_source_file d1ce01469b2.cif
_cod_data_source_block E-M909_2
_cod_depositor_comments 'Adding full bibliography for 7244175--7244182.cif.'
_cod_original_sg_symbol_H-M 'P 21/c'
_cod_database_code 7244176
_shelx_shelxl_version_number 2018/3
_shelx_space_group_comment
;
The symmetry employed for this shelxl refinement is uniquely defined
by the following loop, which should always be used as a source of
symmetry information in preference to the above space-group names.
They are only intended as comments.
;
_shelx_estimated_absorpt_t_min 0.792
_shelx_estimated_absorpt_t_max 0.936

loop_
_space_group_symop_operation_xyz
'x, y, z'
'-x, y+1/2, -z+1/2'
'-x, -y, -z'
'x, -y-1/2, z-1/2'

loop_
_atom_site_label
_atom_site_type_symbol
_atom_site_fract_x
_atom_site_fract_y
_atom_site_fract_z
_atom_site_U_iso_or_equiv
_atom_site_adp_type
_atom_site_occupancy
_atom_site_site_symmetry_order
_atom_site_calc_flag
_atom_site_refinement_flags_posn
_atom_site_refinement_flags_adp
_atom_site_refinement_flags_occupancy
_atom_site_disorder_assembly
_atom_site_disorder_group
Cl1 Cl 0.42221(8) -0.39061(7) 0.12353(5) 0.0665(2) Uani 1 1 d . . . . .
F1 F 0.27829(17) -0.09466(16) 0.22757(8) 0.0601(3) Uani 1 1 d . . . . .
C1 C 0.1948(2) 0.1254(2) -0.01440(12) 0.0374(4) Uani 1 1 d . . . . .
N1 N 0.1402(3) 0.2197(2) 0.15185(12) 0.0579(5) Uani 1 1 d D . . . .
H1 H 0.092(3) 0.322(3) 0.1304(19) 0.070(7) Uiso 1 1 d D . . . .
H2 H 0.144(3) 0.189(4) 0.2153(14) 0.076(7) Uiso 1 1 d D . . . .
F2 F 0.2458(2) 0.02211(19) -0.17154(8) 0.0733(4) Uani 1 1 d . . . . .
C2 C 0.2008(2) 0.0982(2) 0.08994(12) 0.0369(4) Uani 1 1 d . . . . .
N2 N 0.0668(2) 0.4161(2) -0.10007(14) 0.0592(5) Uani 1 1 d . . . . .
C3 C 0.2732(2) -0.0661(2) 0.12843(12) 0.0397(4) Uani 1 1 d . . . . .
C4 C 0.3341(2) -0.1947(2) 0.06878(13) 0.0424(4) Uani 1 1 d . . . . .
C5 C 0.3261(3) -0.1695(3) -0.03420(14) 0.0499(4) Uani 1 1 d . . . . .
H5 H 0.366089 -0.257121 -0.075258 0.060 Uiso 1 1 calc R U . . .
C6 C 0.2568(2) -0.0103(3) -0.07211(12) 0.0457(4) Uani 1 1 d . . . . .
C7 C 0.1241(2) 0.2877(2) -0.06159(13) 0.0429(4) Uani 1 1 d . . . . .

loop_
_atom_site_aniso_label
_atom_site_aniso_U_11
_atom_site_aniso_U_22
_atom_site_aniso_U_33
_atom_site_aniso_U_23
_atom_site_aniso_U_13
_atom_site_aniso_U_12
Cl1 0.0837(4) 0.0485(3) 0.0687(4) 0.0160(2) 0.0160(3) 0.0208(2)
F1 0.0909(8) 0.0558(7) 0.0325(6) 0.0077(4) 0.0053(5) 0.0082(6)
C1 0.0396(7) 0.0380(8) 0.0345(8) 0.0034(6) 0.0052(6) -0.0024(6)
N1 0.0941(13) 0.0438(9) 0.0363(8) -0.0012(7) 0.0115(8) 0.0160(9)
F2 0.1215(11) 0.0682(8) 0.0341(6) 0.0068(5) 0.0248(6) 0.0179(8)
C2 0.0415(8) 0.0358(8) 0.0331(8) -0.0025(6) 0.0040(6) -0.0035(6)
N2 0.0725(11) 0.0541(10) 0.0521(10) 0.0140(8) 0.0126(8) 0.0139(8)
C3 0.0460(8) 0.0408(8) 0.0313(8) 0.0026(6) 0.0024(6) -0.0040(7)
C4 0.0451(8) 0.0367(8) 0.0456(9) 0.0047(7) 0.0069(7) 0.0013(7)
C5 0.0652(11) 0.0435(10) 0.0440(9) -0.0032(7) 0.0183(8) 0.0059(8)
C6 0.0591(10) 0.0478(10) 0.0316(8) 0.0024(7) 0.0117(7) 0.0013(8)
C7 0.0471(9) 0.0458(10) 0.0364(8) 0.0035(7) 0.0083(6) 0.0005(7)

loop_
_atom_type_symbol
_atom_type_description
_atom_type_scat_dispersion_real
_atom_type_scat_dispersion_imag
_atom_type_scat_source
C C 0.0033 0.0016 'International Tables Vol C Tables 4.2.6.8 and 6.1.1.4'
H H 0.0000 0.0000 'International Tables Vol C Tables 4.2.6.8 and 6.1.1.4'
N N 0.0061 0.0033 'International Tables Vol C Tables 4.2.6.8 and 6.1.1.4'
F F 0.0171 0.0103 'International Tables Vol C Tables 4.2.6.8 and 6.1.1.4'
Cl Cl 0.1484 0.1585 'International Tables Vol C Tables 4.2.6.8 and 6.1.1.4'

loop_
_geom_angle_atom_site_label_1
_geom_angle_atom_site_label_2
_geom_angle_atom_site_label_3
_geom_angle
_geom_angle_site_symmetry_1
_geom_angle_site_symmetry_3
_geom_angle_publ_flag
C6 C1 C2 119.01(15) . . ?
C6 C1 C7 119.80(15) . . ?
C2 C1 C7 121.18(15) . . ?
C2 N1 H1 122.7(17) . . ?
C2 N1 H2 117.5(18) . . ?
H1 N1 H2 120(2) . . ?
N1 C2 C3 120.10(15) . . ?
N1 C2 C1 123.47(15) . . ?
C3 C2 C1 116.42(14) . . ?
F1 C3 C4 120.42(15) . . ?
F1 C3 C2 117.13(15) . . ?
C4 C3 C2 122.44(15) . . ?
C3 C4 C5 121.28(16) . . ?
C3 C4 Cl1 118.80(13) . . ?
C5 C4 Cl1 119.92(14) . . ?
C6 C5 C4 116.69(16) . . ?
C6 C5 H5 121.7 . . ?
C4 C5 H5 121.7 . . ?
F2 C6 C5 119.43(16) . . ?
F2 C6 C1 116.41(16) . . ?
C5 C6 C1 124.15(16) . . ?
N2 C7 C1 179.3(2) . . ?

loop_
_geom_bond_atom_site_label_1
_geom_bond_atom_site_label_2
_geom_bond_distance
_geom_bond_site_symmetry_2
_geom_bond_publ_flag
Cl1 C4 1.7187(17) . ?
F1 C3 1.3426(19) . ?
C1 C6 1.391(2) . ?
C1 C2 1.409(2) . ?
C1 C7 1.428(2) . ?
N1 C2 1.349(2) . ?
N1 H1 0.874(17) . ?
N1 H2 0.878(17) . ?
F2 C6 1.3470(19) . ?
C2 C3 1.404(2) . ?
N2 C7 1.139(2) . ?
C3 C4 1.367(2) . ?
C4 C5 1.388(2) . ?
C5 C6 1.360(3) . ?
C5 H5 0.9300 . ?
